data_4134167
loop_
_publ_author_name
'Viereck, Peter'
'Krautwald, Simon'
'Pabst, Tyler P.'
'Chirik, Paul J.'

_publ_section_title
;
 A Boron Activating Effect Enables Cobalt-Catalyzed Asymmetric
 Hydrogenation of Sterically Hindered Alkenes.
;
_journal_issue 8
_journal_name_full 'Journal of the American Chemical Society'
_journal_page_first 3923
_journal_page_last 3930
_journal_paper_doi 10.1021/jacs.9b12214
_journal_volume 142
_journal_year 2020
_chemical_absolute_configuration ad
_chemical_formula_sum 'C28 H31 B3 N4 O2'
_chemical_formula_weight 488.00
_space_group_crystal_system monoclinic
_space_group_IT_number 4
_space_group_name_Hall 'P 2yb'
_space_group_name_H-M_alt 'P 1 21 1'
_atom_sites_solution_hydrogens mixed
_audit_creation_method SHELXL-2018/3
_cell_angle_alpha 90
_cell_angle_beta 98.9150(10)
_cell_angle_gamma 90
_cell_formula_units_Z 4
_cell_length_a 12.8184(5)
_cell_length_b 14.4126(6)
_cell_length_c 13.8468(5)
_cell_measurement_reflns_used 9794
_cell_measurement_temperature 100(2)
_cell_measurement_theta_max 72.57
_cell_measurement_theta_min 3.07
_cell_volume 2527.24(17)
_computing_cell_refinement 'Bruker SAINT'
_computing_data_collection 'Bruker APEX2'
_computing_data_reduction 'Bruker SAINT'
_computing_molecular_graphics 'Bruker SHELXTL'
_computing_publication_material 'Bruker SHELXTL'
_computing_structure_refinement 'SHELXL-2014 (Sheldrick 2014)'
_computing_structure_solution 'SHELXS-97 (Sheldrick 2008)'
_diffrn_ambient_temperature 100(2)
_diffrn_measured_fraction_theta_full 0.998
_diffrn_measured_fraction_theta_max 0.996
_diffrn_measurement_device_type 'Bruker APEX-II CCD'
_diffrn_measurement_method '\f and \w scans'
_diffrn_radiation_type CuK\a
_diffrn_radiation_wavelength 1.54178
_diffrn_reflns_av_R_equivalents 0.0288
_diffrn_reflns_av_unetI/netI 0.0317
_diffrn_reflns_Laue_measured_fraction_full 0.998
_diffrn_reflns_Laue_measured_fraction_max 0.996
_diffrn_reflns_limit_h_max 15
_diffrn_reflns_limit_h_min -15
_diffrn_reflns_limit_k_max 17
_diffrn_reflns_limit_k_min -17
_diffrn_reflns_limit_l_max 17
_diffrn_reflns_limit_l_min -17
_diffrn_reflns_number 29524
_diffrn_reflns_point_group_measured_fraction_full 0.990
_diffrn_reflns_point_group_measured_fraction_max 0.985
_diffrn_reflns_theta_full 67.679
_diffrn_reflns_theta_max 72.564
_diffrn_reflns_theta_min 3.231
_exptl_absorpt_coefficient_mu 0.627
_exptl_absorpt_correction_T_max 0.7536
_exptl_absorpt_correction_T_min 0.6584
_exptl_absorpt_correction_type multi-scan
_exptl_absorpt_process_details 'TWINABS BRUKER AXS'
_exptl_crystal_colour violet
_exptl_crystal_density_diffrn 1.283
_exptl_crystal_description plate
_exptl_crystal_F_000 1032
_exptl_crystal_size_max 0.466
_exptl_crystal_size_mid 0.444
_exptl_crystal_size_min 0.354
_refine_diff_density_max 0.551
_refine_diff_density_min -0.270
_refine_diff_density_rms 0.050
_refine_ls_abs_structure_details
;
 Flack x determined using 4516 quotients [(I+)-(I-)]/[(I+)+(I-)]
 (Parsons, Flack and Wagner, Acta Cryst. B69 (2013) 249-259).
;
_refine_ls_abs_structure_Flack -0.01(7)
_refine_ls_extinction_method none
_refine_ls_goodness_of_fit_ref 1.038
_refine_ls_hydrogen_treatment mixed
_refine_ls_matrix_type full
_refine_ls_number_parameters 707
_refine_ls_number_reflns 9885
_refine_ls_number_restraints 1
_refine_ls_restrained_S_all 1.038
_refine_ls_R_factor_all 0.0467
_refine_ls_R_factor_gt 0.0464
_refine_ls_shift/su_max 0.000
_refine_ls_shift/su_mean 0.000
_refine_ls_structure_factor_coef Fsqd
_refine_ls_weighting_details 'w=1/[\s^2^(Fo^2^)+(0.0760P)^2^+0.8550P] where P=(Fo^2^+2Fc^2^)/3'
_refine_ls_weighting_scheme calc
_refine_ls_wR_factor_gt 0.1247
_refine_ls_wR_factor_ref 0.1251
_reflns_Friedel_coverage 0.898
_reflns_Friedel_fraction_full 0.982
_reflns_Friedel_fraction_max 0.973
_reflns_number_gt 9784
_reflns_number_total 9885
_reflns_threshold_expression 'I > 2\s(I)'
_cod_data_source_file ja9b12214_si_001.cif
_cod_data_source_block pdv3
_cod_depositor_comments 'Adding full bibliography for 4134166--4134167.cif.'
_cod_original_sg_symbol_H-M 'P 21'
_cod_database_code 4134167
_shelx_shelxl_version_number 2018/3
_shelx_space_group_comment
;
The symmetry employed for this shelxl refinement is uniquely defined
by the following loop, which should always be used as a source of
symmetry information in preference to the above space-group names.
They are only intended as comments.
;

loop_
_space_group_symop_operation_xyz
'x, y, z'
'-x, y+1/2, -z'

loop_
_atom_site_label
_atom_site_type_symbol
_atom_site_fract_x
_atom_site_fract_y
_atom_site_fract_z
_atom_site_U_iso_or_equiv
_atom_site_adp_type
_atom_site_occupancy
_atom_site_site_symmetry_order
_atom_site_calc_flag
_atom_site_refinement_flags_posn
_atom_site_refinement_flags_adp
_atom_site_refinement_flags_occupancy
_atom_site_disorder_assembly
_atom_site_disorder_group
C1 C 0.3945(2) 0.3532(2) 0.3182(2) 0.0277(6) Uani 1 1 d . . . . .
H1 H 0.363446 0.291202 0.319987 0.033 Uiso 1 1 calc R U . . .
C2 C 0.4259(2) 0.3657(2) 0.2163(2) 0.0303(6) Uani 1 1 d . . . . .
H2A H 0.481764 0.321692 0.210124 0.036 Uiso 1 1 calc R U . . .
H2B H 0.455752 0.427341 0.213428 0.036 Uiso 1 1 calc R U . . .
C3 C 0.1799(3) 0.6399(2) 0.3325(3) 0.0464(8) Uani 1 1 d . . . . .
H3A H 0.224476 0.683889 0.306523 0.070 Uiso 1 1 calc R U . . .
H3B H 0.140534 0.670875 0.376584 0.070 Uiso 1 1 calc R U . . .
H3C H 0.131968 0.612741 0.279987 0.070 Uiso 1 1 calc R U . . .
C4 C 0.2476(2) 0.56424(19) 0.3871(2) 0.0269(5) Uani 1 1 d . . . . .
C5 C 0.3331(3) 0.6057(3) 0.4647(3) 0.0450(8) Uani 1 1 d . . . . .
H5A H 0.376329 0.556817 0.496429 0.068 Uiso 1 1 calc R U . . .
H5B H 0.300398 0.638803 0.512245 0.068 Uiso 1 1 calc R U . . .
H5C H 0.376184 0.647613 0.434068 0.068 Uiso 1 1 calc R U . . .
C6 C 0.0800(2) 0.4637(2) 0.3642(2) 0.0328(6) Uani 1 1 d . . . . .
H6A H 0.088804 0.461289 0.296635 0.049 Uiso 1 1 calc R U . . .
H6B H 0.031044 0.512123 0.373366 0.049 Uiso 1 1 calc R U . . .
H6C H 0.053180 0.405281 0.382945 0.049 Uiso 1 1 calc R U . . .
C7 C 0.1855(2) 0.48318(19) 0.42664(19) 0.0252(5) Uani 1 1 d . . . . .
C8 C 0.1702(2) 0.4934(3) 0.5332(2) 0.0370(7) Uani 1 1 d . . . . .
H8A H 0.130951 0.441307 0.551688 0.056 Uiso 1 1 calc R U . . .
H8B H 0.132147 0.549571 0.540997 0.056 Uiso 1 1 calc R U . . .
H8C H 0.237888 0.495687 0.574064 0.056 Uiso 1 1 calc R U . . .
C9 C 0.5533(2) 0.35475(18) 0.5823(2) 0.0266(5) Uani 1 1 d . . . . .
C10 C 0.5309(2) 0.3472(2) 0.6766(2) 0.0344(6) Uani 1 1 d . . . . .
H10 H 0.461979 0.336177 0.686889 0.041 Uiso 1 1 calc R U . . .
C11 C 0.6116(3) 0.3562(2) 0.7563(2) 0.0362(7) Uani 1 1 d . . . . .
H11 H 0.595832 0.349768 0.819254 0.043 Uiso 1 1 calc R U . . .
C12 C 0.7123(2) 0.3741(2) 0.7438(2) 0.0306(6) Uani 1 1 d . . . . .
H12 H 0.764765 0.378942 0.798083 0.037 Uiso 1 1 calc R U . . .
C13 C 0.7386(2) 0.38546(17) 0.64843(18) 0.0219(5) Uani 1 1 d . . . . .
C14 C 0.8416(2) 0.4092(2) 0.6324(2) 0.0302(6) Uani 1 1 d . . . . .
H14 H 0.895407 0.415971 0.685258 0.036 Uiso 1 1 calc R U . . .
C15 C 0.8624(2) 0.4222(2) 0.5390(2) 0.0343(6) Uani 1 1 d . . . . .
H15 H 0.930281 0.438279 0.529424 0.041 Uiso 1 1 calc R U . . .
C16 C 0.7830(2) 0.4116(2) 0.4574(2) 0.0313(6) Uani 1 1 d . . . . .
H16 H 0.799027 0.420176 0.394808 0.038 Uiso 1 1 calc R U . . .
C17 C 0.6822(2) 0.38881(18) 0.46968(18) 0.0238(5) Uani 1 1 d . . . . .
C18 C 0.6580(2) 0.37515(17) 0.56613(18) 0.0202(5) Uani 1 1 d . . . . .
C19 C 0.2872(2) 0.35998(19) -0.0549(2) 0.0266(6) Uani 1 1 d . . . . .
C20 C 0.3141(2) 0.3791(2) -0.1455(2) 0.0306(6) Uani 1 1 d . . . . .
H20 H 0.382388 0.397811 -0.151044 0.037 Uiso 1 1 calc R U . . .
C21 C 0.2378(3) 0.3701(2) -0.2289(2) 0.0334(6) Uani 1 1 d . . . . .
H21 H 0.256226 0.382840 -0.289907 0.040 Uiso 1 1 calc R U . . .
C22 C 0.1368(2) 0.3432(2) -0.22298(19) 0.0301(6) Uani 1 1 d . . . . .
H22 H 0.087629 0.338543 -0.279661 0.036 Uiso 1 1 calc R U . . .
C23 C 0.1063(2) 0.32230(17) -0.13144(19) 0.0232(5) Uani 1 1 d . . . . .
C24 C 0.0026(2) 0.29432(19) -0.1220(2) 0.0295(6) Uani 1 1 d . . . . .
H24 H -0.048133 0.287752 -0.177441 0.035 Uiso 1 1 calc R U . . .
C25 C -0.0234(2) 0.2768(2) -0.0310(2) 0.0329(6) Uani 1 1 d . . . . .
H25 H -0.091622 0.257907 -0.025614 0.039 Uiso 1 1 calc R U . . .
C26 C 0.0515(2) 0.2870(2) 0.0539(2) 0.0311(6) Uani 1 1 d . . . . .
H26 H 0.032040 0.275560 0.114775 0.037 Uiso 1 1 calc R U . . .
C27 C 0.1527(2) 0.31371(19) 0.04797(19) 0.0256(5) Uani 1 1 d . . . . .
C28 C 0.1827(2) 0.33144(18) -0.04541(18) 0.0223(5) Uani 1 1 d . . . . .
C29 C 0.6319(2) 0.64491(19) 0.25320(18) 0.0243(5) Uani 1 1 d . . . . .
H29 H 0.636719 0.705973 0.223062 0.029 Uiso 1 1 calc R U . . .
C30 C 0.5132(2) 0.62214(19) 0.24767(18) 0.0248(5) Uani 1 1 d . . . . .
H30A H 0.482196 0.667429 0.286583 0.030 Uiso 1 1 calc R U . . .
H30B H 0.506953 0.561849 0.277377 0.030 Uiso 1 1 calc R U . . .
C31 C 0.6487(2) 0.3992(2) 0.0570(2) 0.0362(7) Uani 1 1 d . . . . .
H31A H 0.608322 0.355758 0.088587 0.054 Uiso 1 1 calc R U . . .
H31B H 0.675781 0.368933 0.004331 0.054 Uiso 1 1 calc R U . . .
H31C H 0.604207 0.450015 0.031620 0.054 Uiso 1 1 calc R U . . .
C32 C 0.7400(2) 0.43565(19) 0.13048(18) 0.0234(5) Uani 1 1 d . . . . .
C33 C 0.8100(2) 0.3570(2) 0.1738(2) 0.0339(6) Uani 1 1 d . . . . .
H33A H 0.861572 0.380271 0.225890 0.051 Uiso 1 1 calc R U . . .
H33B H 0.845152 0.330150 0.124183 0.051 Uiso 1 1 calc R U . . .
H33C H 0.767699 0.310545 0.199000 0.051 Uiso 1 1 calc R U . . .
C34 C 0.7968(3) 0.5211(2) -0.0193(2) 0.0366(7) Uani 1 1 d . . . . .
H34A H 0.725049 0.520887 -0.051925 0.055 Uiso 1 1 calc R U . . .
H34B H 0.832788 0.467358 -0.038653 0.055 Uiso 1 1 calc R U . . .
H34C H 0.831704 0.576108 -0.036813 0.055 Uiso 1 1 calc R U . . .
C35 C 0.79829(19) 0.51922(19) 0.09045(17) 0.0235(5) Uani 1 1 d . . . . .
C36 C 0.9111(2) 0.5323(2) 0.1429(2) 0.0343(6) Uani 1 1 d . . . . .
H36A H 0.938588 0.589968 0.122857 0.051 Uiso 1 1 calc R U . . .
H36B H 0.954291 0.482085 0.126563 0.051 Uiso 1 1 calc R U . . .
H36C H 0.911270 0.533226 0.212241 0.051 Uiso 1 1 calc R U . . .
C37 C 0.7017(2) 0.63076(17) 0.54057(19) 0.0240(5) Uani 1 1 d . . . . .
C38 C 0.6559(2) 0.6051(2) 0.6199(2) 0.0294(6) Uani 1 1 d . . . . .
H38 H 0.585930 0.585557 0.611213 0.035 Uiso 1 1 calc R U . . .
C39 C 0.7152(3) 0.6085(2) 0.7146(2) 0.0351(7) Uani 1 1 d . . . . .
H39 H 0.683844 0.590055 0.767733 0.042 Uiso 1 1 calc R U . . .
C40 C 0.8175(3) 0.6383(2) 0.72996(19) 0.0343(7) Uani 1 1 d . . . . .
H40 H 0.854715 0.640202 0.793174 0.041 Uiso 1 1 calc R U . . .
C41 C 0.8677(2) 0.66654(18) 0.65003(19) 0.0278(6) Uani 1 1 d . . . . .
C42 C 0.9730(3) 0.6990(2) 0.6621(2) 0.0349(7) Uani 1 1 d . . . . .
H42 H 1.011868 0.702605 0.724547 0.042 Uiso 1 1 calc R U . . .
C43 C 1.0183(2) 0.7249(2) 0.5838(2) 0.0353(6) Uani 1 1 d . . . . .
H43 H 1.087764 0.745767 0.593256 0.042 Uiso 1 1 calc R U . . .
C44 C 0.9612(2) 0.7205(2) 0.4884(2) 0.0321(6) Uani 1 1 d . . . . .
H44 H 0.993159 0.739008 0.435714 0.039 Uiso 1 1 calc R U . . .
C45 C 0.8582(2) 0.68883(18) 0.47245(19) 0.0254(5) Uani 1 1 d . . . . .
C46 C 0.8085(2) 0.66214(18) 0.55390(18) 0.0235(5) Uani 1 1 d . . . . .
C47 C 0.4322(2) 0.63435(18) -0.0393(2) 0.0270(5) Uani 1 1 d . . . . .
C48 C 0.4783(3) 0.6480(2) -0.1216(2) 0.0357(6) Uani 1 1 d . . . . .
H48 H 0.549995 0.661489 -0.115571 0.043 Uiso 1 1 calc R U . . .
C49 C 0.4175(3) 0.6415(2) -0.2142(2) 0.0427(8) Uani 1 1 d . . . . .
H49 H 0.449327 0.650997 -0.269369 0.051 Uiso 1 1 calc R U . . .
C50 C 0.3121(3) 0.6214(2) -0.2255(2) 0.0425(8) Uani 1 1 d . . . . .
H50 H 0.272981 0.618985 -0.287910 0.051 Uiso 1 1 calc R U . . .
C51 C 0.2612(3) 0.60394(19) -0.1422(2) 0.0319(6) Uani 1 1 d . . . . .
C52 C 0.1541(3) 0.5782(2) -0.1498(2) 0.0391(7) Uani 1 1 d . . . . .
H52 H 0.112822 0.573490 -0.211040 0.047 Uiso 1 1 calc R U . . .
C53 C 0.1107(2) 0.5602(2) -0.0679(3) 0.0414(8) Uani 1 1 d . . . . .
H53 H 0.039899 0.543363 -0.074459 0.050 Uiso 1 1 calc R U . . .
C54 C 0.1703(2) 0.5665(2) 0.0264(2) 0.0340(6) Uani 1 1 d . . . . .
H54 H 0.139080 0.553823 0.081260 0.041 Uiso 1 1 calc R U . . .
C55 C 0.2757(2) 0.59160(18) 0.03649(19) 0.0244(5) Uani 1 1 d . . . . .
C56 C 0.3230(2) 0.61088(18) -0.04772(19) 0.0244(5) Uani 1 1 d . . . . .
B1 B 0.3120(3) 0.4244(2) 0.3484(2) 0.0285(6) Uani 1 1 d . . . . .
B2 B 0.4918(3) 0.3583(2) 0.4054(2) 0.0302(7) Uani 1 1 d . . . . .
B3 B 0.3369(3) 0.3537(2) 0.1238(2) 0.0302(7) Uani 1 1 d . . . . .
B4 B 0.6886(2) 0.5735(2) 0.1926(2) 0.0238(6) Uani 1 1 d . . . . .
B5 B 0.6934(3) 0.6513(2) 0.3612(2) 0.0257(6) Uani 1 1 d . . . . .
B6 B 0.4462(2) 0.6208(2) 0.1413(2) 0.0255(6) Uani 1 1 d . . . . .
N1 N 0.47510(19) 0.34424(18) 0.50198(19) 0.0317(5) Uani 1 1 d . . . . .
N2 N 0.5978(2) 0.38050(17) 0.39171(16) 0.0303(5) Uani 1 1 d . . . . .
N3 N 0.36045(19) 0.36965(18) 0.02978(18) 0.0302(5) Uani 1 1 d . . . . .
N4 N 0.2319(2) 0.32504(18) 0.13011(17) 0.0300(5) Uani 1 1 d . . . . .
N5 N 0.79967(19) 0.68184(17) 0.37958(16) 0.0271(5) Uani 1 1 d . . . . .
N6 N 0.64759(19) 0.62762(16) 0.44443(16) 0.0258(5) Uani 1 1 d . . . . .
N7 N 0.33867(19) 0.59694(17) 0.12768(16) 0.0273(5) Uani 1 1 d . . . . .
N8 N 0.49029(18) 0.64136(17) 0.05518(17) 0.0274(5) Uani 1 1 d . . . . .
O1 O 0.30251(14) 0.51587(14) 0.31679(13) 0.0273(4) Uani 1 1 d . . . . .
O2 O 0.25183(15) 0.40372(14) 0.41746(15) 0.0302(4) Uani 1 1 d . . . . .
O3 O 0.69259(14) 0.47911(13) 0.20899(13) 0.0254(4) Uani 1 1 d . . . . .
O4 O 0.73892(14) 0.59941(13) 0.11714(13) 0.0259(4) Uani 1 1 d . . . . .
H1N H 0.410(3) 0.331(3) 0.514(3) 0.034(9) Uiso 1 1 d . . . . .
H2N H 0.620(3) 0.396(3) 0.338(3) 0.052(12) Uiso 1 1 d . . . . .
H3N H 0.430(3) 0.393(3) 0.023(3) 0.043(10) Uiso 1 1 d . . . . .
H4N H 0.201(3) 0.313(3) 0.176(3) 0.045(11) Uiso 1 1 d . . . . .
H5N H 0.828(3) 0.703(3) 0.329(3) 0.035(9) Uiso 1 1 d . . . . .
H6N H 0.583(3) 0.608(3) 0.441(3) 0.032(9) Uiso 1 1 d . . . . .
H7N H 0.306(3) 0.580(2) 0.182(2) 0.028(8) Uiso 1 1 d . . . . .
H8N H 0.559(3) 0.659(3) 0.057(3) 0.037(9) Uiso 1 1 d . . . . .

loop_
_atom_site_aniso_label
_atom_site_aniso_U_11
_atom_site_aniso_U_22
_atom_site_aniso_U_33
_atom_site_aniso_U_23
_atom_site_aniso_U_13
_atom_site_aniso_U_12
C1 0.0308(13) 0.0266(13) 0.0251(13) -0.0007(10) 0.0020(10) -0.0027(11)
C2 0.0317(14) 0.0281(14) 0.0299(14) -0.0002(11) 0.0012(11) -0.0036(11)
C3 0.056(2) 0.0295(15) 0.061(2) 0.0148(15) 0.0328(17) 0.0113(15)
C4 0.0335(13) 0.0235(13) 0.0266(12) -0.0015(10) 0.0135(11) -0.0029(11)
C5 0.0477(18) 0.0456(19) 0.0464(18) -0.0196(15) 0.0218(15) -0.0246(16)
C6 0.0251(13) 0.0452(17) 0.0270(13) 0.0039(12) 0.0005(10) -0.0027(12)
C7 0.0257(12) 0.0262(13) 0.0225(12) 0.0030(10) -0.0002(10) -0.0029(10)
C8 0.0365(15) 0.0483(19) 0.0267(14) 0.0020(13) 0.0064(11) -0.0062(13)
C9 0.0279(13) 0.0196(12) 0.0301(13) 0.0043(10) -0.0025(10) 0.0008(10)
C10 0.0331(14) 0.0327(15) 0.0401(16) 0.0052(13) 0.0142(12) 0.0004(12)
C11 0.0517(18) 0.0359(16) 0.0229(13) 0.0019(12) 0.0116(12) 0.0040(14)
C12 0.0424(15) 0.0279(14) 0.0194(12) -0.0026(10) -0.0025(11) 0.0043(12)
C13 0.0278(12) 0.0175(12) 0.0185(11) -0.0010(9) -0.0024(9) 0.0043(9)
C14 0.0223(12) 0.0269(14) 0.0375(15) -0.0006(11) -0.0081(11) 0.0049(11)
C15 0.0221(12) 0.0343(16) 0.0473(17) 0.0027(13) 0.0073(12) 0.0053(11)
C16 0.0385(15) 0.0327(15) 0.0249(13) 0.0020(11) 0.0118(11) 0.0071(12)
C17 0.0340(14) 0.0197(12) 0.0167(11) -0.0003(9) 0.0004(10) 0.0042(10)
C18 0.0261(12) 0.0154(11) 0.0179(11) -0.0014(9) -0.0006(9) 0.0028(9)
C19 0.0260(13) 0.0214(13) 0.0294(14) -0.0026(10) -0.0052(10) 0.0055(10)
C20 0.0304(13) 0.0244(13) 0.0383(15) 0.0009(12) 0.0094(12) 0.0041(11)
C21 0.0453(16) 0.0315(14) 0.0242(13) 0.0012(11) 0.0080(11) 0.0109(12)
C22 0.0382(15) 0.0305(14) 0.0195(12) -0.0041(11) -0.0023(10) 0.0098(12)
C23 0.0284(13) 0.0184(12) 0.0207(11) -0.0047(9) -0.0032(10) 0.0054(10)
C24 0.0271(13) 0.0232(13) 0.0344(14) -0.0047(11) -0.0071(11) 0.0031(10)
C25 0.0255(13) 0.0243(14) 0.0491(18) -0.0003(12) 0.0065(12) 0.0003(11)
C26 0.0370(15) 0.0278(14) 0.0290(14) 0.0037(11) 0.0070(11) 0.0026(12)
C27 0.0351(14) 0.0198(12) 0.0206(12) 0.0015(10) 0.0007(10) 0.0043(10)
C28 0.0279(12) 0.0176(11) 0.0195(12) -0.0017(9) -0.0020(10) 0.0048(10)
C29 0.0306(13) 0.0245(12) 0.0180(11) 0.0006(10) 0.0041(9) -0.0029(10)
C30 0.0283(12) 0.0255(13) 0.0209(11) -0.0015(10) 0.0050(9) -0.0003(10)
C31 0.0346(15) 0.0419(17) 0.0323(14) -0.0109(13) 0.0060(12) -0.0105(13)
C32 0.0245(12) 0.0287(13) 0.0182(11) -0.0017(10) 0.0066(9) -0.0030(10)
C33 0.0412(16) 0.0302(14) 0.0334(14) 0.0024(12) 0.0155(12) 0.0054(13)
C34 0.0436(16) 0.0467(18) 0.0225(13) 0.0044(13) 0.0141(11) -0.0010(14)
C35 0.0217(11) 0.0284(13) 0.0207(11) 0.0004(10) 0.0044(9) -0.0007(10)
C36 0.0241(12) 0.0371(16) 0.0410(16) 0.0004(13) 0.0026(11) -0.0036(12)
C37 0.0341(13) 0.0156(11) 0.0211(12) -0.0022(9) 0.0002(10) 0.0042(10)
C38 0.0406(15) 0.0225(12) 0.0256(13) -0.0017(10) 0.0064(11) 0.0019(11)
C39 0.0602(19) 0.0238(13) 0.0232(13) 0.0014(11) 0.0124(12) 0.0039(13)
C40 0.0587(19) 0.0260(14) 0.0160(11) -0.0025(10) -0.0012(12) 0.0078(13)
C41 0.0410(15) 0.0189(12) 0.0203(12) -0.0020(10) -0.0057(11) 0.0063(11)
C42 0.0424(16) 0.0249(14) 0.0316(14) -0.0028(11) -0.0129(12) 0.0066(12)
C43 0.0307(14) 0.0287(14) 0.0428(16) -0.0035(13) -0.0063(12) 0.0031(12)
C44 0.0307(14) 0.0281(14) 0.0375(15) 0.0019(12) 0.0048(12) 0.0023(12)
C45 0.0317(13) 0.0199(12) 0.0232(12) -0.0012(10) -0.0002(10) 0.0044(10)
C46 0.0349(13) 0.0171(11) 0.0170(11) -0.0023(9) -0.0004(10) 0.0051(10)
C47 0.0364(14) 0.0202(12) 0.0240(12) 0.0012(10) 0.0031(11) 0.0040(11)
C48 0.0461(17) 0.0297(15) 0.0337(15) 0.0054(12) 0.0140(13) 0.0015(13)
C49 0.071(2) 0.0333(16) 0.0265(14) 0.0025(12) 0.0159(14) 0.0029(16)
C50 0.076(2) 0.0291(15) 0.0179(12) -0.0021(11) -0.0068(13) 0.0121(16)
C51 0.0476(16) 0.0195(12) 0.0240(13) -0.0028(10) -0.0085(11) 0.0103(12)
C52 0.0416(16) 0.0307(15) 0.0372(16) -0.0083(12) -0.0190(13) 0.0137(13)
C53 0.0261(14) 0.0344(16) 0.059(2) -0.0104(15) -0.0093(13) 0.0093(12)
C54 0.0305(14) 0.0316(15) 0.0398(16) -0.0021(12) 0.0047(12) 0.0058(12)
C55 0.0267(12) 0.0214(12) 0.0244(12) -0.0012(10) 0.0015(10) 0.0066(10)
C56 0.0318(13) 0.0174(11) 0.0221(12) -0.0013(9) -0.0011(10) 0.0079(10)
B1 0.0286(14) 0.0243(14) 0.0300(15) -0.0047(12) -0.0037(12) 0.0021(12)
B2 0.0353(16) 0.0228(14) 0.0297(15) 0.0004(12) -0.0040(12) -0.0008(12)
B3 0.0333(16) 0.0231(15) 0.0322(16) 0.0000(12) -0.0010(13) 0.0000(12)
B4 0.0236(13) 0.0284(14) 0.0191(12) 0.0013(11) 0.0021(10) 0.0001(11)
B5 0.0327(15) 0.0192(13) 0.0243(14) -0.0012(11) 0.0016(11) 0.0022(11)
B6 0.0308(14) 0.0229(14) 0.0216(13) 0.0001(11) 0.0002(11) 0.0041(12)
N1 0.0250(12) 0.0337(13) 0.0332(13) 0.0056(10) -0.0058(10) -0.0053(10)
N2 0.0427(14) 0.0293(12) 0.0169(10) 0.0019(9) -0.0013(9) 0.0009(10)
N3 0.0269(11) 0.0318(13) 0.0291(12) 0.0012(10) -0.0049(9) -0.0019(10)
N4 0.0403(13) 0.0309(12) 0.0182(10) 0.0033(9) 0.0029(9) -0.0014(10)
N5 0.0336(12) 0.0301(12) 0.0174(10) 0.0007(9) 0.0038(9) -0.0022(10)
N6 0.0282(11) 0.0243(11) 0.0234(11) -0.0032(9) -0.0005(9) -0.0012(9)
N7 0.0306(11) 0.0318(12) 0.0195(10) 0.0007(9) 0.0036(9) 0.0033(9)
N8 0.0260(11) 0.0282(12) 0.0265(11) 0.0015(9) -0.0011(9) -0.0002(9)
O1 0.0295(9) 0.0304(10) 0.0242(8) -0.0004(8) 0.0112(7) 0.0005(8)
O2 0.0286(9) 0.0256(10) 0.0359(10) 0.0061(8) 0.0037(8) 0.0002(8)
O3 0.0296(9) 0.0267(9) 0.0219(9) 0.0012(7) 0.0107(7) -0.0005(8)
O4 0.0277(9) 0.0274(9) 0.0235(9) 0.0036(7) 0.0070(7) 0.0024(7)

loop_
_atom_type_symbol
_atom_type_description
_atom_type_scat_dispersion_real
_atom_type_scat_dispersion_imag
_atom_type_scat_source
C C 0.0181 0.0091 'International Tables Vol C Tables 4.2.6.8 and 6.1.1.4'
H H 0.0000 0.0000 'International Tables Vol C Tables 4.2.6.8 and 6.1.1.4'
B B 0.0090 0.0039 'International Tables Vol C Tables 4.2.6.8 and 6.1.1.4'
N N 0.0311 0.0180 'International Tables Vol C Tables 4.2.6.8 and 6.1.1.4'
O O 0.0492 0.0322 'International Tables Vol C Tables 4.2.6.8 and 6.1.1.4'

loop_
_geom_angle_atom_site_label_1
_geom_angle_atom_site_label_2
_geom_angle_atom_site_label_3
_geom_angle
_geom_angle_site_symmetry_1
_geom_angle_site_symmetry_3
_geom_angle_publ_flag
C2 C1 B1 116.7(2) . . ?
C2 C1 B2 113.8(2) . . ?
B1 C1 B2 104.3(2) . . ?
C2 C1 H1 107.2 . . ?
B1 C1 H1 107.2 . . ?
B2 C1 H1 107.2 . . ?
C1 C2 B3 118.0(2) . . ?
C1 C2 H2A 107.8 . . ?
B3 C2 H2A 107.8 . . ?
C1 C2 H2B 107.8 . . ?
B3 C2 H2B 107.8 . . ?
H2A C2 H2B 107.1 . . ?
C4 C3 H3A 109.5 . . ?
C4 C3 H3B 109.5 . . ?
H3A C3 H3B 109.5 . . ?
C4 C3 H3C 109.5 . . ?
H3A C3 H3C 109.5 . . ?
H3B C3 H3C 109.5 . . ?
O1 C4 C3 107.9(2) . . ?
O1 C4 C5 106.7(2) . . ?
C3 C4 C5 111.1(3) . . ?
O1 C4 C7 101.6(2) . . ?
C3 C4 C7 115.4(2) . . ?
C5 C4 C7 113.3(2) . . ?
C4 C5 H5A 109.5 . . ?
C4 C5 H5B 109.5 . . ?
H5A C5 H5B 109.5 . . ?
C4 C5 H5C 109.5 . . ?
H5A C5 H5C 109.5 . . ?
H5B C5 H5C 109.5 . . ?
C7 C6 H6A 109.5 . . ?
C7 C6 H6B 109.5 . . ?
H6A C6 H6B 109.5 . . ?
C7 C6 H6C 109.5 . . ?
H6A C6 H6C 109.5 . . ?
H6B C6 H6C 109.5 . . ?
O2 C7 C6 106.8(2) . . ?
O2 C7 C8 109.1(2) . . ?
C6 C7 C8 109.5(2) . . ?
O2 C7 C4 102.9(2) . . ?
C6 C7 C4 113.4(2) . . ?
C8 C7 C4 114.6(2) . . ?
C7 C8 H8A 109.5 . . ?
C7 C8 H8B 109.5 . . ?
H8A C8 H8B 109.5 . . ?
C7 C8 H8C 109.5 . . ?
H8A C8 H8C 109.5 . . ?
H8B C8 H8C 109.5 . . ?
C10 C9 N1 121.2(3) . . ?
C10 C9 C18 120.2(2) . . ?
N1 C9 C18 118.6(2) . . ?
C9 C10 C11 120.1(3) . . ?
C9 C10 H10 120.0 . . ?
C11 C10 H10 120.0 . . ?
C12 C11 C10 121.4(3) . . ?
C12 C11 H11 119.3 . . ?
C10 C11 H11 119.3 . . ?
C11 C12 C13 120.6(3) . . ?
C11 C12 H12 119.7 . . ?
C13 C12 H12 119.7 . . ?
C14 C13 C12 122.4(2) . . ?
C14 C13 C18 118.7(2) . . ?
C12 C13 C18 119.0(2) . . ?
C15 C14 C13 120.2(2) . . ?
C15 C14 H14 119.9 . . ?
C13 C14 H14 119.9 . . ?
C14 C15 C16 121.3(3) . . ?
C14 C15 H15 119.3 . . ?
C16 C15 H15 119.3 . . ?
C17 C16 C15 120.4(3) . . ?
C17 C16 H16 119.8 . . ?
C15 C16 H16 119.8 . . ?
C16 C17 N2 123.5(2) . . ?
C16 C17 C18 119.6(2) . . ?
N2 C17 C18 116.8(2) . . ?
C13 C18 C9 118.7(2) . . ?
C13 C18 C17 119.8(2) . . ?
C9 C18 C17 121.4(2) . . ?
C20 C19 N3 121.0(3) . . ?
C20 C19 C28 120.8(2) . . ?
N3 C19 C28 118.2(2) . . ?
C19 C20 C21 119.4(3) . . ?
C19 C20 H20 120.3 . . ?
C21 C20 H20 120.3 . . ?
C22 C21 C20 121.6(3) . . ?
C22 C21 H21 119.2 . . ?
C20 C21 H21 119.2 . . ?
C21 C22 C23 120.7(3) . . ?
C21 C22 H22 119.6 . . ?
C23 C22 H22 119.6 . . ?
C24 C23 C22 122.5(2) . . ?
C24 C23 C28 118.9(2) . . ?
C22 C23 C28 118.6(2) . . ?
C25 C24 C23 120.1(2) . . ?
C25 C24 H24 120.0 . . ?
C23 C24 H24 120.0 . . ?
C24 C25 C26 121.1(3) . . ?
C24 C25 H25 119.5 . . ?
C26 C25 H25 119.5 . . ?
C27 C26 C25 120.7(3) . . ?
C27 C26 H26 119.7 . . ?
C25 C26 H26 119.7 . . ?
C26 C27 N4 123.7(3) . . ?
C26 C27 C28 119.7(2) . . ?
N4 C27 C28 116.6(2) . . ?
C23 C28 C19 118.9(2) . . ?
C23 C28 C27 119.6(2) . . ?
C19 C28 C27 121.5(2) . . ?
C30 C29 B4 111.5(2) . . ?
C30 C29 B5 113.7(2) . . ?
B4 C29 B5 109.8(2) . . ?
C30 C29 H29 107.2 . . ?
B4 C29 H29 107.2 . . ?
B5 C29 H29 107.2 . . ?
C29 C30 B6 115.8(2) . . ?
C29 C30 H30A 108.3 . . ?
B6 C30 H30A 108.3 . . ?
C29 C30 H30B 108.3 . . ?
B6 C30 H30B 108.3 . . ?
H30A C30 H30B 107.4 . . ?
C32 C31 H31A 109.5 . . ?
C32 C31 H31B 109.5 . . ?
H31A C31 H31B 109.5 . . ?
C32 C31 H31C 109.5 . . ?
H31A C31 H31C 109.5 . . ?
H31B C31 H31C 109.5 . . ?
O3 C32 C33 108.3(2) . . ?
O3 C32 C31 106.2(2) . . ?
C33 C32 C31 110.8(3) . . ?
O3 C32 C35 102.10(19) . . ?
C33 C32 C35 115.6(2) . . ?
C31 C32 C35 112.9(2) . . ?
C32 C33 H33A 109.5 . . ?
C32 C33 H33B 109.5 . . ?
H33A C33 H33B 109.5 . . ?
C32 C33 H33C 109.5 . . ?
H33A C33 H33C 109.5 . . ?
H33B C33 H33C 109.5 . . ?
C35 C34 H34A 109.5 . . ?
C35 C34 H34B 109.5 . . ?
H34A C34 H34B 109.5 . . ?
C35 C34 H34C 109.5 . . ?
H34A C34 H34C 109.5 . . ?
H34B C34 H34C 109.5 . . ?
O4 C35 C34 108.2(2) . . ?
O4 C35 C36 105.9(2) . . ?
C34 C35 C36 109.8(2) . . ?
O4 C35 C32 102.89(18) . . ?
C34 C35 C32 115.9(2) . . ?
C36 C35 C32 113.4(2) . . ?
C35 C36 H36A 109.5 . . ?
C35 C36 H36B 109.5 . . ?
H36A C36 H36B 109.5 . . ?
C35 C36 H36C 109.5 . . ?
H36A C36 H36C 109.5 . . ?
H36B C36 H36C 109.5 . . ?
C38 C37 N6 122.7(3) . . ?
C38 C37 C46 120.1(2) . . ?
N6 C37 C46 117.2(2) . . ?
C37 C38 C39 119.9(3) . . ?
C37 C38 H38 120.1 . . ?
C39 C38 H38 120.1 . . ?
C40 C39 C38 121.5(3) . . ?
C40 C39 H39 119.3 . . ?
C38 C39 H39 119.3 . . ?
C39 C40 C41 120.5(2) . . ?
C39 C40 H40 119.7 . . ?
C41 C40 H40 119.7 . . ?
C42 C41 C40 122.7(3) . . ?
C42 C41 C46 119.0(3) . . ?
C40 C41 C46 118.3(3) . . ?
C43 C42 C41 120.9(3) . . ?
C43 C42 H42 119.5 . . ?
C41 C42 H42 119.5 . . ?
C42 C43 C44 120.8(3) . . ?
C42 C43 H43 119.6 . . ?
C44 C43 H43 119.6 . . ?
C45 C44 C43 120.7(3) . . ?
C45 C44 H44 119.7 . . ?
C43 C44 H44 119.7 . . ?
C44 C45 N5 122.5(3) . . ?
C44 C45 C46 119.5(2) . . ?
N5 C45 C46 117.9(2) . . ?
C37 C46 C41 119.7(2) . . ?
C37 C46 C45 121.2(2) . . ?
C41 C46 C45 119.1(3) . . ?
C48 C47 N8 121.8(3) . . ?
C48 C47 C56 120.6(3) . . ?
N8 C47 C56 117.7(2) . . ?
C47 C48 C49 120.0(3) . . ?
C47 C48 H48 120.0 . . ?
C49 C48 H48 120.0 . . ?
C50 C49 C48 121.4(3) . . ?
C50 C49 H49 119.3 . . ?
C48 C49 H49 119.3 . . ?
C49 C50 C51 120.7(3) . . ?
C49 C50 H50 119.6 . . ?
C51 C50 H50 119.6 . . ?
C52 C51 C56 118.9(3) . . ?
C52 C51 C50 123.1(3) . . ?
C56 C51 C50 118.0(3) . . ?
C53 C52 C51 120.4(3) . . ?
C53 C52 H52 119.8 . . ?
C51 C52 H52 119.8 . . ?
C52 C53 C54 121.7(3) . . ?
C52 C53 H53 119.1 . . ?
C54 C53 H53 119.1 . . ?
C55 C54 C53 119.4(3) . . ?
C55 C54 H54 120.3 . . ?
C53 C54 H54 120.3 . . ?
C54 C55 N7 121.7(2) . . ?
C54 C55 C56 120.1(2) . . ?
N7 C55 C56 118.2(2) . . ?
C55 C56 C51 119.5(3) . . ?
C55 C56 C47 121.1(2) . . ?
C51 C56 C47 119.4(3) . . ?
O2 B1 O1 113.6(3) . . ?
O2 B1 C1 121.6(3) . . ?
O1 B1 C1 124.4(3) . . ?
N1 B2 N2 116.4(3) . . ?
N1 B2 C1 119.9(3) . . ?
N2 B2 C1 123.7(3) . . ?
N3 B3 N4 116.6(3) . . ?
N3 B3 C2 120.0(3) . . ?
N4 B3 C2 123.4(3) . . ?
O4 B4 O3 112.7(2) . . ?
O4 B4 C29 122.8(3) . . ?
O3 B4 C29 124.4(2) . . ?
N6 B5 N5 116.0(2) . . ?
N6 B5 C29 123.2(2) . . ?
N5 B5 C29 120.8(2) . . ?
N7 B6 N8 116.5(2) . . ?
N7 B6 C30 120.5(2) . . ?
N8 B6 C30 123.0(2) . . ?
C9 N1 B2 123.5(3) . . ?
C9 N1 H1N 117(2) . . ?
B2 N1 H1N 119(2) . . ?
C17 N2 B2 123.2(2) . . ?
C17 N2 H2N 108(3) . . ?
B2 N2 H2N 128(3) . . ?
C19 N3 B3 123.5(3) . . ?
C19 N3 H3N 118(2) . . ?
B3 N3 H3N 119(2) . . ?
C27 N4 B3 123.5(2) . . ?
C27 N4 H4N 103(3) . . ?
B3 N4 H4N 133(3) . . ?
C45 N5 B5 123.7(2) . . ?
C45 N5 H5N 119(2) . . ?
B5 N5 H5N 117(2) . . ?
C37 N6 B5 124.0(2) . . ?
C37 N6 H6N 113(2) . . ?
B5 N6 H6N 123(2) . . ?
C55 N7 B6 123.7(2) . . ?
C55 N7 H7N 116(2) . . ?
B6 N7 H7N 120(2) . . ?
C47 N8 B6 122.8(2) . . ?
C47 N8 H8N 114(2) . . ?
B6 N8 H8N 123(2) . . ?
B1 O1 C4 105.7(2) . . ?
B1 O2 C7 107.2(2) . . ?
B4 O3 C32 108.0(2) . . ?
B4 O4 C35 107.7(2) . . ?

loop_
_geom_bond_atom_site_label_1
_geom_bond_atom_site_label_2
_geom_bond_distance
_geom_bond_site_symmetry_2
_geom_bond_publ_flag
C1 C2 1.537(4) . ?
C1 B1 1.575(4) . ?
C1 B2 1.597(4) . ?
C1 H1 0.9800 . ?
C2 B3 1.588(4) . ?
C2 H2A 0.9700 . ?
C2 H2B 0.9700 . ?
C3 C4 1.520(4) . ?
C3 H3A 0.9600 . ?
C3 H3B 0.9600 . ?
C3 H3C 0.9600 . ?
C4 O1 1.464(3) . ?
C4 C5 1.533(4) . ?
C4 C7 1.560(4) . ?
C5 H5A 0.9600 . ?
C5 H5B 0.9600 . ?
C5 H5C 0.9600 . ?
C6 C7 1.514(4) . ?
C6 H6A 0.9600 . ?
C6 H6B 0.9600 . ?
C6 H6C 0.9600 . ?
C7 O2 1.444(3) . ?
C7 C8 1.526(4) . ?
C8 H8A 0.9600 . ?
C8 H8B 0.9600 . ?
C8 H8C 0.9600 . ?
C9 C10 1.384(4) . ?
C9 N1 1.385(3) . ?
C9 C18 1.424(4) . ?
C10 C11 1.397(5) . ?
C10 H10 0.9300 . ?
C11 C12 1.353(5) . ?
C11 H11 0.9300 . ?
C12 C13 1.422(4) . ?
C12 H12 0.9300 . ?
C13 C14 1.414(4) . ?
C13 C18 1.423(3) . ?
C14 C15 1.374(4) . ?
C14 H14 0.9300 . ?
C15 C16 1.406(4) . ?
C15 H15 0.9300 . ?
C16 C17 1.369(4) . ?
C16 H16 0.9300 . ?
C17 N2 1.410(3) . ?
C17 C18 1.431(3) . ?
C19 C20 1.379(4) . ?
C19 N3 1.391(3) . ?
C19 C28 1.427(4) . ?
C20 C21 1.400(4) . ?
C20 H20 0.9300 . ?
C21 C22 1.365(5) . ?
C21 H21 0.9300 . ?
C22 C23 1.416(4) . ?
C22 H22 0.9300 . ?
C23 C24 1.415(4) . ?
C23 C28 1.426(3) . ?
C24 C25 1.376(4) . ?
C24 H24 0.9300 . ?
C25 C26 1.406(4) . ?
C25 H25 0.9300 . ?
C26 C27 1.368(4) . ?
C26 H26 0.9300 . ?
C27 N4 1.412(3) . ?
C27 C28 1.428(4) . ?
C29 C30 1.547(3) . ?
C29 B4 1.575(4) . ?
C29 B5 1.581(4) . ?
C29 H29 0.9800 . ?
C30 B6 1.586(4) . ?
C30 H30A 0.9700 . ?
C30 H30B 0.9700 . ?
C31 C32 1.521(4) . ?
C31 H31A 0.9600 . ?
C31 H31B 0.9600 . ?
C31 H31C 0.9600 . ?
C32 O3 1.466(3) . ?
C32 C33 1.511(4) . ?
C32 C35 1.564(4) . ?
C33 H33A 0.9600 . ?
C33 H33B 0.9600 . ?
C33 H33C 0.9600 . ?
C34 C35 1.517(3) . ?
C34 H34A 0.9600 . ?
C34 H34B 0.9600 . ?
C34 H34C 0.9600 . ?
C35 O4 1.462(3) . ?
C35 C36 1.526(4) . ?
C36 H36A 0.9600 . ?
C36 H36B 0.9600 . ?
C36 H36C 0.9600 . ?
C37 C38 1.374(4) . ?
C37 N6 1.403(3) . ?
C37 C46 1.426(4) . ?
C38 C39 1.411(4) . ?
C38 H38 0.9300 . ?
C39 C40 1.365(5) . ?
C39 H39 0.9300 . ?
C40 C41 1.423(4) . ?
C40 H40 0.9300 . ?
C41 C42 1.414(4) . ?
C41 C46 1.428(3) . ?
C42 C43 1.360(5) . ?
C42 H42 0.9300 . ?
C43 C44 1.408(4) . ?
C43 H43 0.9300 . ?
C44 C45 1.382(4) . ?
C44 H44 0.9300 . ?
C45 N5 1.388(3) . ?
C45 C46 1.431(4) . ?
C47 C48 1.377(4) . ?
C47 N8 1.406(3) . ?
C47 C56 1.427(4) . ?
C48 C49 1.397(5) . ?
C48 H48 0.9300 . ?
C49 C50 1.367(5) . ?
C49 H49 0.9300 . ?
C50 C51 1.433(5) . ?
C50 H50 0.9300 . ?
C51 C52 1.410(5) . ?
C51 C56 1.424(3) . ?
C52 C53 1.363(5) . ?
C52 H52 0.9300 . ?
C53 C54 1.410(4) . ?
C53 H53 0.9300 . ?
C54 C55 1.386(4) . ?
C54 H54 0.9300 . ?
C55 N7 1.391(3) . ?
C55 C56 1.422(4) . ?
B1 O2 1.352(4) . ?
B1 O1 1.388(4) . ?
B2 N1 1.402(4) . ?
B2 N2 1.436(4) . ?
B3 N3 1.400(4) . ?
B3 N4 1.423(4) . ?
B4 O4 1.362(3) . ?
B4 O3 1.379(4) . ?
B5 N6 1.414(4) . ?
B5 N5 1.417(4) . ?
B6 N7 1.404(4) . ?
B6 N8 1.428(4) . ?
N1 H1N 0.89(4) . ?
N2 H2N 0.87(5) . ?
N3 H3N 0.98(4) . ?
N4 H4N 0.82(4) . ?
N5 H5N 0.89(4) . ?
N6 H6N 0.87(4) . ?
N7 H7N 0.94(3) . ?
N8 H8N 0.91(4) . ?

loop_
_geom_torsion_atom_site_label_1
_geom_torsion_atom_site_label_2
_geom_torsion_atom_site_label_3
_geom_torsion_atom_site_label_4
_geom_torsion
_geom_torsion_site_symmetry_1
_geom_torsion_site_symmetry_2
_geom_torsion_site_symmetry_3
_geom_torsion_site_symmetry_4
_geom_torsion_publ_flag
B1 C1 C2 B3 -63.3(3) . . . . ?
B2 C1 C2 B3 175.1(2) . . . . ?
O1 C4 C7 O2 29.4(2) . . . . ?
C3 C4 C7 O2 145.8(2) . . . . ?
C5 C4 C7 O2 -84.6(3) . . . . ?
O1 C4 C7 C6 -85.6(3) . . . . ?
C3 C4 C7 C6 30.8(4) . . . . ?
C5 C4 C7 C6 160.4(3) . . . . ?
O1 C4 C7 C8 147.7(2) . . . . ?
C3 C4 C7 C8 -95.9(3) . . . . ?
C5 C4 C7 C8 33.7(3) . . . . ?
N1 C9 C10 C11 178.7(3) . . . . ?
C18 C9 C10 C11 -2.4(4) . . . . ?
C9 C10 C11 C12 1.3(5) . . . . ?
C10 C11 C12 C13 0.8(5) . . . . ?
C11 C12 C13 C14 176.5(3) . . . . ?
C11 C12 C13 C18 -1.8(4) . . . . ?
C12 C13 C14 C15 -178.0(3) . . . . ?
C18 C13 C14 C15 0.2(4) . . . . ?
C13 C14 C15 C16 -0.6(5) . . . . ?
C14 C15 C16 C17 0.6(5) . . . . ?
C15 C16 C17 N2 177.5(3) . . . . ?
C15 C16 C17 C18 -0.4(4) . . . . ?
C14 C13 C18 C9 -177.6(2) . . . . ?
C12 C13 C18 C9 0.7(4) . . . . ?
C14 C13 C18 C17 0.0(4) . . . . ?
C12 C13 C18 C17 178.3(2) . . . . ?
C10 C9 C18 C13 1.4(4) . . . . ?
N1 C9 C18 C13 -179.6(2) . . . . ?
C10 C9 C18 C17 -176.2(3) . . . . ?
N1 C9 C18 C17 2.8(4) . . . . ?
C16 C17 C18 C13 0.1(4) . . . . ?
N2 C17 C18 C13 -178.0(2) . . . . ?
C16 C17 C18 C9 177.6(3) . . . . ?
N2 C17 C18 C9 -0.4(4) . . . . ?
N3 C19 C20 C21 -178.9(3) . . . . ?
C28 C19 C20 C21 -0.1(4) . . . . ?
C19 C20 C21 C22 0.3(5) . . . . ?
C20 C21 C22 C23 -0.7(5) . . . . ?
C21 C22 C23 C24 179.9(3) . . . . ?
C21 C22 C23 C28 1.0(4) . . . . ?
C22 C23 C24 C25 -178.6(3) . . . . ?
C28 C23 C24 C25 0.3(4) . . . . ?
C23 C24 C25 C26 0.6(4) . . . . ?
C24 C25 C26 C27 -0.8(4) . . . . ?
C25 C26 C27 N4 -179.8(3) . . . . ?
C25 C26 C27 C28 0.1(4) . . . . ?
C24 C23 C28 C19 -179.8(2) . . . . ?
C22 C23 C28 C19 -0.9(4) . . . . ?
C24 C23 C28 C27 -1.0(4) . . . . ?
C22 C23 C28 C27 177.9(2) . . . . ?
C20 C19 C28 C23 0.5(4) . . . . ?
N3 C19 C28 C23 179.2(2) . . . . ?
C20 C19 C28 C27 -178.3(3) . . . . ?
N3 C19 C28 C27 0.4(4) . . . . ?
C26 C27 C28 C23 0.8(4) . . . . ?
N4 C27 C28 C23 -179.3(2) . . . . ?
C26 C27 C28 C19 179.6(3) . . . . ?
N4 C27 C28 C19 -0.5(4) . . . . ?
B4 C29 C30 B6 -58.8(3) . . . . ?
B5 C29 C30 B6 176.5(2) . . . . ?
O3 C32 C35 O4 -25.0(2) . . . . ?
C33 C32 C35 O4 -142.4(2) . . . . ?
C31 C32 C35 O4 88.6(2) . . . . ?
O3 C32 C35 C34 -142.9(2) . . . . ?
C33 C32 C35 C34 99.7(3) . . . . ?
C31 C32 C35 C34 -29.3(3) . . . . ?
O3 C32 C35 C36 88.9(3) . . . . ?
C33 C32 C35 C36 -28.5(3) . . . . ?
C31 C32 C35 C36 -157.5(2) . . . . ?
N6 C37 C38 C39 179.0(2) . . . . ?
C46 C37 C38 C39 -1.0(4) . . . . ?
C37 C38 C39 C40 1.1(4) . . . . ?
C38 C39 C40 C41 -0.3(4) . . . . ?
C39 C40 C41 C42 179.2(3) . . . . ?
C39 C40 C41 C46 -0.5(4) . . . . ?
C40 C41 C42 C43 179.7(3) . . . . ?
C46 C41 C42 C43 -0.6(4) . . . . ?
C41 C42 C43 C44 0.3(5) . . . . ?
C42 C43 C44 C45 -0.6(5) . . . . ?
C43 C44 C45 N5 -178.9(3) . . . . ?
C43 C44 C45 C46 1.3(4) . . . . ?
C38 C37 C46 C41 0.2(4) . . . . ?
N6 C37 C46 C41 -179.8(2) . . . . ?
C38 C37 C46 C45 179.7(2) . . . . ?
N6 C37 C46 C45 -0.3(4) . . . . ?
C42 C41 C46 C37 -179.2(2) . . . . ?
C40 C41 C46 C37 0.5(4) . . . . ?
C42 C41 C46 C45 1.3(4) . . . . ?
C40 C41 C46 C45 -179.0(2) . . . . ?
C44 C45 C46 C37 178.8(2) . . . . ?
N5 C45 C46 C37 -1.0(4) . . . . ?
C44 C45 C46 C41 -1.6(4) . . . . ?
N5 C45 C46 C41 178.5(2) . . . . ?
N8 C47 C48 C49 -179.2(3) . . . . ?
C56 C47 C48 C49 1.9(4) . . . . ?
C47 C48 C49 C50 -0.2(5) . . . . ?
C48 C49 C50 C51 -1.6(5) . . . . ?
C49 C50 C51 C52 -176.6(3) . . . . ?
C49 C50 C51 C56 1.8(4) . . . . ?
C56 C51 C52 C53 -0.1(4) . . . . ?
C50 C51 C52 C53 178.3(3) . . . . ?
C51 C52 C53 C54 0.0(5) . . . . ?
C52 C53 C54 C55 0.1(5) . . . . ?
C53 C54 C55 N7 -178.6(3) . . . . ?
C53 C54 C55 C56 0.0(4) . . . . ?
C54 C55 C56 C51 -0.1(4) . . . . ?
N7 C55 C56 C51 178.6(2) . . . . ?
C54 C55 C56 C47 -178.2(2) . . . . ?
N7 C55 C56 C47 0.5(4) . . . . ?
C52 C51 C56 C55 0.1(4) . . . . ?
C50 C51 C56 C55 -178.3(2) . . . . ?
C52 C51 C56 C47 178.3(3) . . . . ?
C50 C51 C56 C47 -0.2(4) . . . . ?
C48 C47 C56 C55 176.5(3) . . . . ?
N8 C47 C56 C55 -2.5(4) . . . . ?
C48 C47 C56 C51 -1.6(4) . . . . ?
N8 C47 C56 C51 179.4(2) . . . . ?
C2 C1 B1 O2 156.9(3) . . . . ?
B2 C1 B1 O2 -76.7(3) . . . . ?
C2 C1 B1 O1 -31.0(4) . . . . ?
B2 C1 B1 O1 95.4(3) . . . . ?
C2 C1 B2 N1 -177.4(3) . . . . ?
B1 C1 B2 N1 54.4(3) . . . . ?
C2 C1 B2 N2 5.1(4) . . . . ?
B1 C1 B2 N2 -123.1(3) . . . . ?
C1 C2 B3 N3 176.3(3) . . . . ?
C1 C2 B3 N4 -5.0(4) . . . . ?
C30 C29 B4 O4 120.8(3) . . . . ?
B5 C29 B4 O4 -112.3(3) . . . . ?
C30 C29 B4 O3 -58.8(3) . . . . ?
B5 C29 B4 O3 68.1(3) . . . . ?
C30 C29 B5 N6 7.2(4) . . . . ?
B4 C29 B5 N6 -118.4(3) . . . . ?
C30 C29 B5 N5 -172.8(2) . . . . ?
B4 C29 B5 N5 61.5(3) . . . . ?
C29 C30 B6 N7 177.2(2) . . . . ?
C29 C30 B6 N8 -1.5(4) . . . . ?
C10 C9 N1 B2 174.8(3) . . . . ?
C18 C9 N1 B2 -4.2(4) . . . . ?
N2 B2 N1 C9 3.0(4) . . . . ?
C1 B2 N1 C9 -174.7(3) . . . . ?
C16 C17 N2 B2 -178.7(3) . . . . ?
C18 C17 N2 B2 -0.8(4) . . . . ?
N1 B2 N2 C17 -0.5(4) . . . . ?
C1 B2 N2 C17 177.1(2) . . . . ?
C20 C19 N3 B3 178.2(3) . . . . ?
C28 C19 N3 B3 -0.6(4) . . . . ?
N4 B3 N3 C19 0.8(4) . . . . ?
C2 B3 N3 C19 179.5(3) . . . . ?
C26 C27 N4 B3 -179.3(3) . . . . ?
C28 C27 N4 B3 0.8(4) . . . . ?
N3 B3 N4 C27 -0.9(4) . . . . ?
C2 B3 N4 C27 -179.6(3) . . . . ?
C44 C45 N5 B5 -178.8(3) . . . . ?
C46 C45 N5 B5 1.1(4) . . . . ?
N6 B5 N5 C45 0.1(4) . . . . ?
C29 B5 N5 C45 -179.8(2) . . . . ?
C38 C37 N6 B5 -178.4(3) . . . . ?
C46 C37 N6 B5 1.6(4) . . . . ?
N5 B5 N6 C37 -1.6(4) . . . . ?
C29 B5 N6 C37 178.4(2) . . . . ?
C54 C55 N7 B6 179.0(3) . . . . ?
C56 C55 N7 B6 0.4(4) . . . . ?
N8 B6 N7 C55 0.8(4) . . . . ?
C30 B6 N7 C55 -178.0(2) . . . . ?
C48 C47 N8 B6 -175.2(3) . . . . ?
C56 C47 N8 B6 3.8(4) . . . . ?
N7 B6 N8 C47 -2.9(4) . . . . ?
C30 B6 N8 C47 175.9(2) . . . . ?
O2 B1 O1 C4 12.9(3) . . . . ?
C1 B1 O1 C4 -159.8(3) . . . . ?
C3 C4 O1 B1 -147.2(3) . . . . ?
C5 C4 O1 B1 93.3(3) . . . . ?
C7 C4 O1 B1 -25.5(3) . . . . ?
O1 B1 O2 C7 7.4(3) . . . . ?
C1 B1 O2 C7 -179.7(2) . . . . ?
C6 C7 O2 B1 96.8(3) . . . . ?
C8 C7 O2 B1 -145.0(2) . . . . ?
C4 C7 O2 B1 -22.9(3) . . . . ?
O4 B4 O3 C32 -6.7(3) . . . . ?
C29 B4 O3 C32 172.9(2) . . . . ?
C33 C32 O3 B4 142.1(2) . . . . ?
C31 C32 O3 B4 -98.8(3) . . . . ?
C35 C32 O3 B4 19.7(2) . . . . ?
O3 B4 O4 C35 -10.8(3) . . . . ?
C29 B4 O4 C35 169.6(2) . . . . ?
C34 C35 O4 B4 145.3(2) . . . . ?
C36 C35 O4 B4 -97.0(2) . . . . ?
C32 C35 O4 B4 22.2(2) . . . . ?
